data_7004840
loop_
_publ_author_name
'Cowley, Andrew R.'
'Dilworth, Jonathan R.'
'Donnelly, Paul S.'
'Ross, Susan J.'

_publ_section_title
;
 Rhenium diazenide ternary complexes with dithiocarbamate ligands:
 towards new rhenium radiopharmaceuticals.
;
_journal_issue 1
_journal_name_full 'Dalton transactions (Cambridge, England : 2003)'
_journal_page_first 73
_journal_page_last 82
_journal_paper_doi 10.1039/B611403B
_journal_year 2007
_chemical_compound_source
;
synthesis as described
;
_chemical_formula_moiety ' C43 H40 Cl6 N4 O1 P1 Re1 S4 '
_chemical_formula_sum 'C43 H40 Cl6 N4 O P Re S4'
_chemical_formula_weight 1186.95
_chemical_melting_point ?
_chemical_name_systematic
;
?
;
_space_group_IT_number 14
_symmetry_cell_setting monoclinic
_symmetry_space_group_name_Hall '-P 2ybc'
_symmetry_space_group_name_H-M 'P 1 21/c 1'
_atom_sites_solution_hydrogens geom
_atom_sites_solution_primary direct
_cell_angle_alpha 90
_cell_angle_beta 93.2214(8)
_cell_angle_gamma 90
_cell_formula_units_Z 4
_cell_length_a 13.7100(2)
_cell_length_b 17.5722(2)
_cell_length_c 20.1587(3)
_cell_measurement_reflns_used 47019
_cell_measurement_temperature 150
_cell_measurement_theta_max 28
_cell_measurement_theta_min 5
_cell_volume 4848.86(12)
_computing_cell_refinement
;
KappaCCD software 'DENZO' (Otwinowski & Minor, 1996)
;
_computing_data_collection
;
KappaCCD software 'Collect' (Nonius, 2000)
;
_computing_data_reduction
;
KappaCCD software 'DENZO' (Otwinowski & Minor, 1996)
;
_computing_publication_material
;
CRYSTALS (Watkin et al, 2001)
;
_computing_structure_refinement
;
CRYSTALS (Watkin et al, 2001)
;
_computing_structure_solution 'SIR92 (Giacovazzo et al, 1992)'
_diffrn_ambient_temperature 150
_diffrn_measured_fraction_theta_max 0.996
_diffrn_measurement_device_type
;
Nonius KappaCCD
;
_diffrn_measurement_method \w
_diffrn_radiation_monochromator graphite
_diffrn_radiation_type 'Mo K\a'
_diffrn_radiation_wavelength 0.71073
_diffrn_reflns_av_R_equivalents 0.059
_diffrn_reflns_limit_h_max 17
_diffrn_reflns_limit_h_min -17
_diffrn_reflns_limit_k_max 22
_diffrn_reflns_limit_k_min -22
_diffrn_reflns_limit_l_max 26
_diffrn_reflns_limit_l_min -26
_diffrn_reflns_number 47019
_diffrn_reflns_theta_max 27.48
_diffrn_reflns_theta_min 5.14
_diffrn_standards_decay_% 0.00
_diffrn_standards_interval_count 0
_diffrn_standards_interval_time 0
_diffrn_standards_number 0
_exptl_absorpt_coefficient_mu 3.080
_exptl_absorpt_correction_T_max 0.86
_exptl_absorpt_correction_T_min 0.65
_exptl_absorpt_correction_type multi-scan
_exptl_absorpt_process_details
;
Denzo/Scalepack (Otwinowski & Minor, 1996)
;
_exptl_crystal_colour ' brown '
_exptl_crystal_density_diffrn 1.626
_exptl_crystal_density_meas ?
_exptl_crystal_description ' fragment '
_exptl_crystal_F_000 2359.180
_exptl_crystal_size_max 0.14
_exptl_crystal_size_mid 0.14
_exptl_crystal_size_min 0.05
_refine_diff_density_max 1.21
_refine_diff_density_min -1.11
_refine_ls_extinction_method None
_refine_ls_goodness_of_fit_ref 1.0473
_refine_ls_hydrogen_treatment noref
_refine_ls_matrix_type full
_refine_ls_number_parameters 541
_refine_ls_number_reflns 7348
_refine_ls_R_factor_gt 0.0338
_refine_ls_shift/su_max 0.025340
_refine_ls_structure_factor_coef F
_refine_ls_weighting_details
;
Chebychev polynomial with 3 parameters (Carruthers & Watkin , 1979)
0.375 0.153 0.147
;
_refine_ls_weighting_scheme calc
_refine_ls_wR_factor_ref 0.0385
_reflns_limit_h_max 17
_reflns_limit_h_min -17
_reflns_limit_k_max 22
_reflns_limit_k_min 0
_reflns_limit_l_max 26
_reflns_limit_l_min 0
_reflns_number_gt 7348
_reflns_number_total 11343
_reflns_threshold_expression >3.00\s(I)
_cod_data_source_file B611403B.txt
_cod_data_source_block CRYSTALS_cif_arc312
_cod_depositor_comments
;
The following automatic conversions were performed:
'_symmetry_cell_setting' value 'Monoclinic ' changed to 'monoclinic'
according to '/home/saulius/struct/CIF-dictionaries/cif_core.dic'
dictionary named 'cif_core.dic' version 2.4.1 from 2010-06-29.

Automatic conversion script
Id: cif_fix_enum 1527 2010-12-29 10:47:43Z saulius 

The following automatic conversions were performed:

'_chemical_melting_point' value 'not measured' was changed to '?' -
the value is undefined or not given.

Automatic conversion script
Id: cif_fix_values 1646 2011-03-28 12:23:43Z adriana 
;
_cod_original_cell_volume 4848.9
_cod_original_sg_symbol_H-M 'P 1 21/c 1 '
_cod_original_formula_sum ' C43 H40 Cl6 N4 O1 P1 Re1 S4 '
_cod_database_code 7004840

loop_
_symmetry_equiv_pos_as_xyz
x,y,z
-x,-y,-z
-x,y+1/2,-z+1/2
x,-y+1/2,z+1/2

loop_
_atom_site_label
_atom_site_fract_x
_atom_site_fract_y
_atom_site_fract_z
_atom_site_U_iso_or_equiv
_atom_site_occupancy
_atom_site_adp_type
Re1 0.121243(13) 0.229224(9) 0.627646(8) 0.0186 1.0000 Uani
N1 0.2054(3) 0.2978(2) 0.60251(18) 0.0212 1.0000 Uani
N2 0.2685(3) 0.3451(2) 0.5855(2) 0.0252 1.0000 Uani
C1 0.2422(3) 0.4228(3) 0.5771(2) 0.0239 1.0000 Uani
C2 0.3104(4) 0.4715(3) 0.5519(3) 0.0320 1.0000 Uani
C3 0.2885(4) 0.5482(3) 0.5416(3) 0.0386 1.0000 Uani
C4 0.1982(4) 0.5764(3) 0.5558(3) 0.0306 1.0000 Uani
C5 0.1287(4) 0.5282(3) 0.5805(2) 0.0297 1.0000 Uani
C6 0.1519(4) 0.4520(3) 0.5911(3) 0.0309 1.0000 Uani
O1 0.1839(3) 0.6529(2) 0.5449(2) 0.0422 1.0000 Uani
C7 0.0908(5) 0.6822(3) 0.5602(3) 0.0466 1.0000 Uani
S1 0.07917(9) 0.17540(6) 0.51583(5) 0.0240 1.0000 Uani
S2 0.20581(8) 0.11073(6) 0.61827(5) 0.0213 1.0000 Uani
C8 0.1509(3) 0.0991(3) 0.5391(2) 0.0231 1.0000 Uani
N3 0.1603(3) 0.0371(2) 0.50221(19) 0.0263 1.0000 Uani
C9 0.1058(4) 0.0288(3) 0.4379(3) 0.0369 1.0000 Uani
C10 0.2299(4) -0.0220(3) 0.5210(2) 0.0271 1.0000 Uani
C11 0.1982(4) -0.0961(3) 0.5280(3) 0.0352 1.0000 Uani
C12 0.2661(5) -0.1528(3) 0.5445(3) 0.0451 1.0000 Uani
C13 0.3644(5) -0.1345(4) 0.5551(3) 0.0431 1.0000 Uani
C14 0.3951(4) -0.0600(4) 0.5470(3) 0.0433 1.0000 Uani
C15 0.3271(4) -0.0039(3) 0.5303(3) 0.0327 1.0000 Uani
S3 -0.02634(9) 0.15914(6) 0.66766(6) 0.0257 1.0000 Uani
S4 -0.02440(9) 0.31177(6) 0.61941(6) 0.0263 1.0000 Uani
N4 -0.1864(3) 0.2467(2) 0.6599(2) 0.0341 1.0000 Uani
C16 -0.0923(3) 0.2402(3) 0.6495(2) 0.0254 1.0000 Uani
C17 -0.2383(4) 0.3194(4) 0.6463(4) 0.0505 1.0000 Uani
C18 -0.2383(4) 0.1860(4) 0.6898(3) 0.0404 1.0000 Uani
C19 -0.2675(5) 0.1238(3) 0.6527(4) 0.0512 1.0000 Uani
C20 -0.3145(6) 0.0642(4) 0.6821(6) 0.0734 1.0000 Uani
C21 -0.3314(6) 0.0666(7) 0.7480(7) 0.0982 1.0000 Uani
C22 -0.3028(6) 0.1298(9) 0.7858(5) 0.1030 1.0000 Uani
C23 -0.2556(6) 0.1910(6) 0.7571(4) 0.0723 1.0000 Uani
P1 0.16321(9) 0.25756(6) 0.74022(6) 0.0207 1.0000 Uani
C24 0.1561(3) 0.1838(3) 0.8050(2) 0.0232 1.0000 Uani
C25 0.1376(4) 0.1074(3) 0.7893(2) 0.0256 1.0000 Uani
C26 0.1334(4) 0.0536(3) 0.8392(2) 0.0288 1.0000 Uani
C27 0.1482(4) 0.0744(3) 0.9051(2) 0.0291 1.0000 Uani
C28 0.1667(4) 0.1503(3) 0.9211(2) 0.0343 1.0000 Uani
C29 0.1706(4) 0.2049(3) 0.8715(2) 0.0305 1.0000 Uani
C30 0.2897(4) 0.2907(3) 0.7568(2) 0.0256 1.0000 Uani
C31 0.3166(4) 0.3461(3) 0.8043(3) 0.0376 1.0000 Uani
C32 0.4142(5) 0.3650(4) 0.8166(3) 0.0480 1.0000 Uani
C33 0.4859(5) 0.3286(4) 0.7828(3) 0.0506 1.0000 Uani
C34 0.4599(4) 0.2726(4) 0.7369(3) 0.0457 1.0000 Uani
C35 0.3620(4) 0.2544(3) 0.7234(3) 0.0319 1.0000 Uani
C36 0.0853(3) 0.3320(3) 0.7722(2) 0.0232 1.0000 Uani
C37 -0.0001(4) 0.3122(3) 0.8017(2) 0.0287 1.0000 Uani
C38 -0.0661(4) 0.3676(3) 0.8186(3) 0.0353 1.0000 Uani
C39 -0.0478(5) 0.4438(3) 0.8050(3) 0.0373 1.0000 Uani
C40 0.0356(4) 0.4637(3) 0.7743(2) 0.0343 1.0000 Uani
C41 0.1022(4) 0.4087(3) 0.7576(2) 0.0275 1.0000 Uani
C42 0.4381(4) 0.2362(3) 0.5492(3) 0.0418 1.0000 Uani
Cl1 0.48783(12) 0.1563(1) 0.59180(8) 0.0485 1.0000 Uani
Cl2 0.53038(15) 0.30173(12) 0.53429(12) 0.0726 1.0000 Uani
Cl3 0.37776(13) 0.2080(1) 0.47438(9) 0.0559 1.0000 Uani
C43 0.3895(7) 0.0449(6) 0.8319(5) 0.0868 1.0000 Uani
Cl4 0.3854(2) 0.04150(19) 0.74618(13) 0.1063 1.0000 Uani
Cl5 0.4510(3) 0.12296(18) 0.86467(17) 0.1214 1.0000 Uani
Cl6 0.4352(3) -0.03847(17) 0.86631(17) 0.1248 1.0000 Uani
H21 0.3760 0.4516 0.5411 0.0383 1.0000 Uiso
H31 0.3385 0.5829 0.5237 0.0463 1.0000 Uiso
H51 0.0628 0.5481 0.5906 0.0357 1.0000 Uiso
H61 0.1020 0.4173 0.6092 0.0373 1.0000 Uiso
H71 0.0882 0.7380 0.5505 0.0558 1.0000 Uiso
H72 0.0803 0.6736 0.6083 0.0558 1.0000 Uiso
H73 0.0385 0.6556 0.5325 0.0558 1.0000 Uiso
H91 0.1223 -0.0211 0.4176 0.0438 1.0000 Uiso
H92 0.0341 0.0309 0.4445 0.0438 1.0000 Uiso
H93 0.1239 0.0711 0.4077 0.0438 1.0000 Uiso
H111 0.1272 -0.1087 0.5213 0.0422 1.0000 Uiso
H121 0.2441 -0.2068 0.5488 0.0544 1.0000 Uiso
H131 0.4129 -0.1750 0.5685 0.0520 1.0000 Uiso
H141 0.4660 -0.0469 0.5531 0.0519 1.0000 Uiso
H151 0.3489 0.0499 0.5250 0.0394 1.0000 Uiso
H171 -0.3083 0.3139 0.6569 0.0606 1.0000 Uiso
H172 -0.2071 0.3606 0.6744 0.0606 1.0000 Uiso
H173 -0.2345 0.3329 0.5983 0.0606 1.0000 Uiso
H191 -0.2548 0.1216 0.6044 0.0620 1.0000 Uiso
H201 -0.3362 0.0191 0.6549 0.0889 1.0000 Uiso
H211 -0.3643 0.0228 0.7693 0.1175 1.0000 Uiso
H221 -0.3163 0.1315 0.8340 0.1232 1.0000 Uiso
H231 -0.2349 0.2367 0.7839 0.0863 1.0000 Uiso
H251 0.1274 0.0915 0.7418 0.0305 1.0000 Uiso
H261 0.1195 -0.0007 0.8275 0.0344 1.0000 Uiso
H271 0.1456 0.0353 0.9410 0.0347 1.0000 Uiso
H281 0.1774 0.1657 0.9687 0.0410 1.0000 Uiso
H291 0.1837 0.2593 0.8835 0.0363 1.0000 Uiso
H311 0.2653 0.3720 0.8295 0.0447 1.0000 Uiso
H321 0.4328 0.4053 0.8500 0.0567 1.0000 Uiso
H331 0.5561 0.3426 0.7916 0.0601 1.0000 Uiso
H341 0.5117 0.2452 0.7133 0.0546 1.0000 Uiso
H351 0.3437 0.2148 0.6893 0.0380 1.0000 Uiso
H371 -0.0142 0.2575 0.8109 0.0343 1.0000 Uiso
H381 -0.1269 0.3529 0.8405 0.0422 1.0000 Uiso
H391 -0.0951 0.4839 0.8174 0.0444 1.0000 Uiso
H401 0.0482 0.5184 0.7641 0.0407 1.0000 Uiso
H411 0.1624 0.4237 0.7350 0.0326 1.0000 Uiso
H421 0.3896 0.2611 0.5774 0.0500 1.0000 Uiso
H431 0.3202 0.0508 0.8442 0.1038 1.0000 Uiso

loop_
_atom_site_aniso_label
_atom_site_aniso_U_11
_atom_site_aniso_U_22
_atom_site_aniso_U_33
_atom_site_aniso_U_23
_atom_site_aniso_U_13
_atom_site_aniso_U_12
Re1 0.02484(9) 0.01348(8) 0.01727(8) 0.00001(7) -0.00204(6) 0.00097(8)
N1 0.0211(19) 0.0226(18) 0.0198(17) 0.0007(14) -0.0009(14) 0.0101(15)
N2 0.027(2) 0.0215(18) 0.027(2) 0.0029(16) 0.0032(16) -0.0030(16)
C1 0.029(2) 0.018(2) 0.025(2) -0.0002(17) -0.0031(18) -0.0010(18)
C2 0.025(2) 0.030(3) 0.041(3) 0.008(2) 0.001(2) -0.004(2)
C3 0.037(3) 0.026(3) 0.053(3) 0.009(2) 0.003(3) -0.005(2)
C4 0.037(3) 0.018(2) 0.037(3) 0.004(2) -0.003(2) -0.002(2)
C5 0.035(3) 0.025(2) 0.029(2) 0.0055(19) 0.004(2) 0.001(2)
C6 0.039(3) 0.025(2) 0.030(3) 0.003(2) 0.007(2) -0.002(2)
O1 0.047(2) 0.0191(17) 0.060(3) 0.0084(17) 0.0001(19) -0.0005(16)
C7 0.056(4) 0.024(3) 0.060(4) 0.006(3) 0.002(3) 0.008(3)
S1 0.0325(6) 0.0197(5) 0.0191(5) -0.0009(4) -0.0043(4) 0.0044(4)
S2 0.0277(6) 0.0169(5) 0.0187(5) -0.0004(4) -0.0046(4) 0.0027(4)
C8 0.024(2) 0.022(2) 0.024(2) -0.0011(18) 0.0001(18) -0.0032(17)
N3 0.032(2) 0.0245(19) 0.0218(19) -0.0060(16) -0.0055(16) 0.0068(16)
C9 0.049(3) 0.034(3) 0.027(3) -0.010(2) -0.009(2) 0.005(2)
C10 0.038(3) 0.022(2) 0.022(2) -0.0018(18) 0.006(2) 0.003(2)
C11 0.036(3) 0.025(2) 0.044(3) -0.001(2) 0.002(2) 0.001(2)
C12 0.052(4) 0.026(3) 0.057(4) 0.000(3) 0.009(3) 0.006(3)
C13 0.046(3) 0.041(3) 0.043(3) 0.003(3) 0.010(3) 0.016(3)
C14 0.032(3) 0.048(3) 0.050(3) -0.004(3) 0.001(3) 0.009(3)
C15 0.035(3) 0.024(2) 0.040(3) -0.004(2) 0.005(2) 0.004(2)
S3 0.0273(6) 0.0202(5) 0.0294(6) 0.0044(4) -0.0009(5) 0.0011(4)
S4 0.0308(6) 0.0173(5) 0.0305(6) 0.0030(4) -0.0029(5) 0.0027(4)
N4 0.026(2) 0.028(2) 0.047(3) 0.0065(19) -0.0009(19) 0.0059(17)
C16 0.028(2) 0.022(2) 0.025(2) 0.0006(18) -0.0048(18) 0.0037(18)
C17 0.036(3) 0.037(3) 0.079(5) 0.018(3) 0.001(3) 0.012(3)
C18 0.023(3) 0.046(3) 0.052(3) 0.017(3) -0.004(2) 0.004(2)
C19 0.055(4) 0.031(3) 0.069(4) 0.002(3) 0.016(3) -0.000(3)
C20 0.053(4) 0.042(4) 0.127(8) 0.020(4) 0.025(5) -0.001(3)
C21 0.043(5) 0.103(8) 0.15(1) 0.081(8) -0.001(6) -0.009(5)
C22 0.045(5) 0.198(13) 0.065(5) 0.072(7) -0.005(4) -0.024(6)
C23 0.057(5) 0.118(7) 0.041(4) 0.012(4) -0.007(3) -0.019(5)
P1 0.0270(6) 0.0171(5) 0.0176(5) -0.0013(4) -0.0022(4) 0.0010(4)
C24 0.029(2) 0.022(2) 0.019(2) 0.0050(17) -0.0026(17) 0.0027(18)
C25 0.032(3) 0.020(2) 0.024(2) -0.0014(18) -0.0035(19) 0.0013(18)
C26 0.038(3) 0.021(2) 0.028(2) 0.0015(19) -0.002(2) -0.0000(19)
C27 0.037(3) 0.027(2) 0.023(2) 0.0049(19) -0.003(2) 0.001(2)
C28 0.052(3) 0.033(3) 0.018(2) 0.003(2) -0.002(2) 0.006(2)
C29 0.043(3) 0.023(2) 0.025(2) -0.0032(19) -0.003(2) 0.004(2)
C30 0.030(2) 0.022(2) 0.024(2) 0.0022(17) -0.0046(18) -0.0038(18)
C31 0.040(3) 0.028(2) 0.044(3) -0.008(2) -0.007(2) -0.001(2)
C32 0.049(4) 0.041(3) 0.052(4) -0.009(3) -0.019(3) -0.011(3)
C33 0.036(3) 0.057(4) 0.057(4) -0.003(3) -0.013(3) -0.009(3)
C34 0.035(3) 0.059(4) 0.042(3) -0.005(3) -0.004(2) -0.002(3)
C35 0.031(3) 0.036(3) 0.027(2) -0.004(2) -0.003(2) 0.001(2)
C36 0.031(2) 0.022(2) 0.0154(19) -0.0054(17) -0.0052(17) 0.0015(18)
C37 0.038(3) 0.027(2) 0.021(2) 0.0026(19) -0.0022(19) 0.006(2)
C38 0.038(3) 0.041(3) 0.027(3) -0.002(2) -0.002(2) 0.016(2)
C39 0.053(4) 0.032(3) 0.025(2) -0.002(2) -0.006(2) 0.023(2)
C40 0.055(4) 0.022(2) 0.025(2) -0.0032(19) -0.010(2) 0.008(2)
C41 0.041(3) 0.018(2) 0.023(2) -0.0003(18) -0.007(2) 0.0026(19)
C42 0.034(3) 0.042(3) 0.049(3) -0.008(3) -0.002(2) 0.005(3)
Cl1 0.0480(9) 0.0521(9) 0.0449(8) -0.0021(7) 0.0004(6) 0.0116(7)
Cl2 0.0671(12) 0.053(1) 0.0968(15) -0.002(1) -0.0033(11) -0.0233(9)
Cl3 0.0516(9) 0.0549(9) 0.059(1) 0.0004(8) -0.0166(8) 0.0013(7)
C43 0.063(5) 0.112(8) 0.084(6) 0.005(6) -0.003(5) 0.005(5)
Cl4 0.120(2) 0.123(2) 0.0746(15) 0.0142(15) -0.0066(15) 0.0377(18)
Cl5 0.163(3) 0.0836(19) 0.116(2) -0.0090(17) -0.006(2) 0.0107(19)
Cl6 0.163(3) 0.0879(19) 0.116(2) 0.0334(17) -0.054(2) -0.032(2)

loop_
_atom_type_symbol
_atom_type_scat_dispersion_real
_atom_type_scat_dispersion_imag
_atom_type_scat_Cromer_Mann_a1
_atom_type_scat_Cromer_Mann_b1
_atom_type_scat_Cromer_Mann_a2
_atom_type_scat_Cromer_Mann_b2
_atom_type_scat_Cromer_Mann_a3
_atom_type_scat_Cromer_Mann_b3
_atom_type_scat_Cromer_Mann_a4
_atom_type_scat_Cromer_Mann_b4
_atom_type_scat_Cromer_Mann_c
_atom_type_scat_source
'C ' 0.0020 0.0020 2.3100 20.8439 1.0200 10.2075 1.5886 0.5687 0.8650 51.6512 0.2156 International_Tables_Vol_IV_Table_2.2B
'H ' 0.0000 0.0000 0.4930 10.5109 0.3229 26.1257 0.1402 3.1424 0.0408 57.7997 0.0030 International_Tables_Vol_IV_Table_2.2B
'Cl ' 0.1320 0.1590 11.4604 0.0104 7.1964 1.1662 6.2556 18.5194 1.6455 47.7784 -9.5574 International_Tables_Vol_IV_Table_2.2B
'N ' 0.0040 0.0030 12.2126 0.0057 3.1322 9.8933 2.0125 28.9975 1.1663 0.5826 -11.5290 International_Tables_Vol_IV_Table_2.2B
'O ' 0.0080 0.0060 3.0485 13.2771 2.2868 5.7011 1.5463 0.3239 0.8670 32.9089 0.2508 International_Tables_Vol_IV_Table_2.2B
'P ' 0.0900 0.0950 6.4345 1.9067 4.1791 27.1570 1.7800 0.5260 1.4908 68.1645 1.1149 International_Tables_Vol_IV_Table_2.2B
'Re ' -1.5980 7.2320 28.7621 1.6719 15.7189 9.0923 14.5564 0.3505 5.4417 52.0861 10.4720 International_Tables_Vol_IV_Table_2.2B
'S ' 0.1100 0.1240 6.9053 1.4679 5.2034 22.2151 1.4379 0.2536 1.5863 56.1720 0.8669 International_Tables_Vol_IV_Table_2.2B

loop_
_geom_angle_atom_site_label_1
_geom_angle_site_symmetry_1
_geom_angle_atom_site_label_2
_geom_angle_site_symmetry_2
_geom_angle_atom_site_label_3
_geom_angle_site_symmetry_3
_geom_angle
_geom_angle_publ_flag
N1 . Re1 . S1 . 96.99(12) yes
N1 . Re1 . S2 . 104.10(12) yes
S1 . Re1 . S2 . 71.70(4) yes
N1 . Re1 . S3 . 165.82(12) yes
S1 . Re1 . S3 . 87.42(4) yes
S2 . Re1 . S3 . 90.08(4) yes
N1 . Re1 . S4 . 96.86(12) yes
S1 . Re1 . S4 . 90.97(4) yes
S2 . Re1 . S4 . 154.09(4) yes
S3 . Re1 . S4 . 69.51(4) yes
N1 . Re1 . P1 . 90.24(12) yes
S1 . Re1 . P1 . 169.77(4) yes
S2 . Re1 . P1 . 99.56(4) yes
S3 . Re1 . P1 . 87.28(4) yes
S4 . Re1 . P1 . 95.35(4) yes
Re1 . N1 . N2 . 177.6(3) yes
N1 . N2 . C1 . 119.5(4) yes
N2 . C1 . C2 . 117.8(4) yes
N2 . C1 . C6 . 123.8(4) yes
C2 . C1 . C6 . 118.4(4) yes
C1 . C2 . C3 . 120.5(5) yes
C1 . C2 . H21 . 119.7 no
C3 . C2 . H21 . 119.7 no
C2 . C3 . C4 . 120.4(5) yes
C2 . C3 . H31 . 119.8 no
C4 . C3 . H31 . 119.8 no
C3 . C4 . C5 . 119.8(5) yes
C3 . C4 . O1 . 116.1(5) yes
C5 . C4 . O1 . 124.1(5) yes
C4 . C5 . C6 . 119.2(5) yes
C4 . C5 . H51 . 120.4 no
C6 . C5 . H51 . 120.4 no
C1 . C6 . C5 . 121.7(5) yes
C1 . C6 . H61 . 119.2 no
C5 . C6 . H61 . 119.2 no
C4 . O1 . C7 . 116.1(4) yes
O1 . C7 . H71 . 109.5 no
O1 . C7 . H72 . 109.5 no
H71 . C7 . H72 . 109.5 no
O1 . C7 . H73 . 109.5 no
H71 . C7 . H73 . 109.5 no
H72 . C7 . H73 . 109.5 no
Re1 . S1 . C8 . 87.06(15) yes
Re1 . S2 . C8 . 89.29(16) yes
S1 . C8 . S2 . 111.9(3) yes
S1 . C8 . N3 . 124.1(3) yes
S2 . C8 . N3 . 124.0(4) yes
C8 . N3 . C9 . 121.0(4) yes
C8 . N3 . C10 . 121.7(4) yes
C9 . N3 . C10 . 117.1(4) yes
N3 . C9 . H91 . 109.5 no
N3 . C9 . H92 . 109.5 no
H91 . C9 . H92 . 109.5 no
N3 . C9 . H93 . 109.5 no
H91 . C9 . H93 . 109.5 no
H92 . C9 . H93 . 109.5 no
N3 . C10 . C11 . 119.8(5) yes
N3 . C10 . C15 . 119.3(4) yes
C11 . C10 . C15 . 120.9(5) yes
C10 . C11 . C12 . 119.3(5) yes
C10 . C11 . H111 . 120.4 no
C12 . C11 . H111 . 120.4 no
C11 . C12 . C13 . 120.0(5) yes
C11 . C12 . H121 . 120.0 no
C13 . C12 . H121 . 120.0 no
C12 . C13 . C14 . 119.9(5) yes
C12 . C13 . H131 . 120.1 no
C14 . C13 . H131 . 120.1 no
C13 . C14 . C15 . 119.7(5) yes
C13 . C14 . H141 . 120.2 no
C15 . C14 . H141 . 120.2 no
C10 . C15 . C14 . 120.2(5) yes
C10 . C15 . H151 . 119.9 no
C14 . C15 . H151 . 119.9 no
Re1 . S3 . C16 . 87.09(17) yes
Re1 . S4 . C16 . 89.89(16) yes
C16 . N4 . C17 . 120.5(4) yes
C16 . N4 . C18 . 120.9(4) yes
C17 . N4 . C18 . 118.4(4) yes
S3 . C16 . S4 . 113.5(3) yes
S3 . C16 . N4 . 123.0(4) yes
S4 . C16 . N4 . 123.5(4) yes
N4 . C17 . H171 . 109.5 no
N4 . C17 . H172 . 109.5 no
H171 . C17 . H172 . 109.5 no
N4 . C17 . H173 . 109.5 no
H171 . C17 . H173 . 109.5 no
H172 . C17 . H173 . 109.5 no
N4 . C18 . C19 . 120.1(6) yes
N4 . C18 . C23 . 118.5(6) yes
C19 . C18 . C23 . 121.4(6) yes
C18 . C19 . C20 . 120.0(7) yes
C18 . C19 . H191 . 120.0 no
C20 . C19 . H191 . 120.0 no
C19 . C20 . C21 . 120.3(9) yes
C19 . C20 . H201 . 119.8 no
C21 . C20 . H201 . 119.8 no
C20 . C21 . C22 . 120.0(8) yes
C20 . C21 . H211 . 120.0 no
C22 . C21 . H211 . 120.0 no
C21 . C22 . C23 . 120.8(9) yes
C21 . C22 . H221 . 119.6 no
C23 . C22 . H221 . 119.6 no
C18 . C23 . C22 . 117.5(9) yes
C18 . C23 . H231 . 121.2 no
C22 . C23 . H231 . 121.2 no
Re1 . P1 . C24 . 120.77(15) yes
Re1 . P1 . C30 . 114.63(16) yes
C24 . P1 . C30 . 100.4(2) yes
Re1 . P1 . C36 . 111.95(14) yes
C24 . P1 . C36 . 101.4(2) yes
C30 . P1 . C36 . 105.8(2) yes
P1 . C24 . C25 . 122.0(3) yes
P1 . C24 . C29 . 118.9(4) yes
C25 . C24 . C29 . 119.1(4) yes
C24 . C25 . C26 . 120.4(4) yes
C24 . C25 . H251 . 119.8 no
C26 . C25 . H251 . 119.8 no
C25 . C26 . C27 . 120.6(4) yes
C25 . C26 . H261 . 119.7 no
C27 . C26 . H261 . 119.7 no
C26 . C27 . C28 . 119.3(4) yes
C26 . C27 . H271 . 120.3 no
C28 . C27 . H271 . 120.3 no
C27 . C28 . C29 . 120.7(4) yes
C27 . C28 . H281 . 119.7 no
C29 . C28 . H281 . 119.7 no
C24 . C29 . C28 . 119.9(4) yes
C24 . C29 . H291 . 120.0 no
C28 . C29 . H291 . 120.0 no
P1 . C30 . C31 . 123.5(4) yes
P1 . C30 . C35 . 117.3(4) yes
C31 . C30 . C35 . 119.0(5) yes
C30 . C31 . C32 . 120.2(5) yes
C30 . C31 . H311 . 119.9 no
C32 . C31 . H311 . 119.9 no
C31 . C32 . C33 . 120.4(5) yes
C31 . C32 . H321 . 119.8 no
C33 . C32 . H321 . 119.8 no
C32 . C33 . C34 . 119.7(6) yes
C32 . C33 . H331 . 120.2 no
C34 . C33 . H331 . 120.2 no
C33 . C34 . C35 . 120.2(6) yes
C33 . C34 . H341 . 119.9 no
C35 . C34 . H341 . 119.9 no
C30 . C35 . C34 . 120.5(5) yes
C30 . C35 . H351 . 119.8 no
C34 . C35 . H351 . 119.8 no
P1 . C36 . C37 . 119.7(4) yes
P1 . C36 . C41 . 120.5(4) yes
C37 . C36 . C41 . 119.0(4) yes
C36 . C37 . C38 . 120.5(5) yes
C36 . C37 . H371 . 119.8 no
C38 . C37 . H371 . 119.7 no
C37 . C38 . C39 . 120.1(5) yes
C37 . C38 . H381 . 120.0 no
C39 . C38 . H381 . 120.0 no
C38 . C39 . C40 . 119.8(5) yes
C38 . C39 . H391 . 120.1 no
C40 . C39 . H391 . 120.1 no
C39 . C40 . C41 . 120.5(5) yes
C39 . C40 . H401 . 119.7 no
C41 . C40 . H401 . 119.7 no
C36 . C41 . C40 . 120.1(5) yes
C36 . C41 . H411 . 120.0 no
C40 . C41 . H411 . 120.0 no
Cl1 . C42 . Cl2 . 110.1(3) yes
Cl1 . C42 . Cl3 . 110.3(3) yes
Cl2 . C42 . Cl3 . 110.4(4) yes
Cl1 . C42 . H421 . 108.8 no
Cl2 . C42 . H421 . 108.6 no
Cl3 . C42 . H421 . 108.5 no
Cl4 . C43 . Cl5 . 113.5(6) yes
Cl4 . C43 . Cl6 . 111.3(6) yes
Cl5 . C43 . Cl6 . 111.3(5) yes
Cl4 . C43 . H431 . 105.9 no
Cl5 . C43 . H431 . 106.0 no
Cl6 . C43 . H431 . 108.5 no

loop_
_geom_bond_atom_site_label_1
_geom_bond_site_symmetry_1
_geom_bond_atom_site_label_2
_geom_bond_site_symmetry_2
_geom_bond_distance
_geom_bond_publ_flag
Re1 . N1 . 1.762(4) yes
Re1 . S1 . 2.4824(11) yes
Re1 . S2 . 2.3958(11) yes
Re1 . S3 . 2.5387(12) yes
Re1 . S4 . 2.4660(12) yes
Re1 . P1 . 2.3627(11) yes
N1 . N2 . 1.261(5) yes
N2 . C1 . 1.420(6) yes
C1 . C2 . 1.387(7) yes
C1 . C6 . 1.384(7) yes
C2 . C3 . 1.393(7) yes
C2 . H21 . 1.000 no
C3 . C4 . 1.379(8) yes
C3 . H31 . 1.000 no
C4 . C5 . 1.388(7) yes
C4 . O1 . 1.374(6) yes
C5 . C6 . 1.391(7) yes
C5 . H51 . 1.000 no
C6 . H61 . 1.000 no
O1 . C7 . 1.426(7) yes
C7 . H71 . 1.000 no
C7 . H72 . 1.000 no
C7 . H73 . 1.000 no
S1 . C8 . 1.712(5) yes
S2 . C8 . 1.738(5) yes
C8 . N3 . 1.330(6) yes
N3 . C9 . 1.467(6) yes
N3 . C10 . 1.447(6) yes
C9 . H91 . 1.000 no
C9 . H92 . 1.000 no
C9 . H93 . 1.000 no
C10 . C11 . 1.381(7) yes
C10 . C15 . 1.373(8) yes
C11 . C12 . 1.392(8) yes
C11 . H111 . 1.000 no
C12 . C13 . 1.391(9) yes
C12 . H121 . 1.000 no
C13 . C14 . 1.388(9) yes
C13 . H131 . 1.000 no
C14 . C15 . 1.385(8) yes
C14 . H141 . 1.000 no
C15 . H151 . 1.000 no
S3 . C16 . 1.715(5) yes
S4 . C16 . 1.697(5) yes
N4 . C16 . 1.324(6) yes
N4 . C17 . 1.481(7) yes
N4 . C18 . 1.434(7) yes
C17 . H171 . 1.000 no
C17 . H172 . 1.000 no
C17 . H173 . 1.000 no
C18 . C19 . 1.371(9) yes
C18 . C23 . 1.39(1) yes
C19 . C20 . 1.38(1) yes
C19 . H191 . 1.000 no
C20 . C21 . 1.361(16) yes
C20 . H201 . 1.000 no
C21 . C22 . 1.390(17) yes
C21 . H211 . 1.000 no
C22 . C23 . 1.397(14) yes
C22 . H221 . 1.00 no
C23 . H231 . 1.00 no
P1 . C24 . 1.845(4) yes
P1 . C30 . 1.842(5) yes
P1 . C36 . 1.829(5) yes
C24 . C25 . 1.400(6) yes
C24 . C29 . 1.395(6) yes
C25 . C26 . 1.383(7) yes
C25 . H251 . 1.000 no
C26 . C27 . 1.382(7) yes
C26 . H261 . 1.000 no
C27 . C28 . 1.393(7) yes
C27 . H271 . 1.000 no
C28 . C29 . 1.388(7) yes
C28 . H281 . 1.000 no
C29 . H291 . 1.000 no
C30 . C31 . 1.401(7) yes
C30 . C35 . 1.384(7) yes
C31 . C32 . 1.387(8) yes
C31 . H311 . 1.000 no
C32 . C33 . 1.38(1) yes
C32 . H321 . 1.000 no
C33 . C34 . 1.383(9) yes
C33 . H331 . 1.000 no
C34 . C35 . 1.393(8) yes
C34 . H341 . 1.000 no
C35 . H351 . 1.000 no
C36 . C37 . 1.388(7) yes
C36 . C41 . 1.401(6) yes
C37 . C38 . 1.383(7) yes
C37 . H371 . 1.000 no
C38 . C39 . 1.392(8) yes
C38 . H381 . 1.000 no
C39 . C40 . 1.374(9) yes
C39 . H391 . 1.000 no
C40 . C41 . 1.385(7) yes
C40 . H401 . 1.000 no
C41 . H411 . 1.000 no
C42 . Cl1 . 1.762(6) yes
C42 . Cl2 . 1.750(6) yes
C42 . Cl3 . 1.750(6) yes
C42 . H421 . 1.000 no
C43 . Cl4 . 1.73(1) yes
C43 . Cl5 . 1.722(11) yes
C43 . Cl6 . 1.725(11) yes
C43 . H431 . 1.00 no
